data_4032561
loop_
_publ_author_name
'Deng, Xiaocong'
'Lei, Xue'
'Nie, Gang'
'Jia, Lihui'
'Li, Yuanxiang'
'Chen, Yunfeng'

_publ_section_title
;
 Copper-Catalyzed Cross-Dehydrogenative N(2)-Coupling of
 NH-1,2,3-Triazoles with N,N -Dialkylamides: N-Amidoalkylation of
 NH-1,2,3-Triazoles.
;
_journal_issue 12
_journal_name_full 'The Journal of organic chemistry'
_journal_page_first 6163
_journal_page_last 6171
_journal_paper_doi 10.1021/acs.joc.7b00752
_journal_volume 82
_journal_year 2017
_chemical_formula_sum 'C11 H10 Br2 N4 O'
_chemical_formula_weight 374.05
_chemical_name_systematic
; 
 ? 
;
_space_group_IT_number 14
_symmetry_cell_setting monoclinic
_symmetry_space_group_name_Hall '-P 2yn'
_symmetry_space_group_name_H-M 'P 1 21/n 1'
_atom_sites_solution_hydrogens geom
_atom_sites_solution_primary direct
_atom_sites_solution_secondary difmap
_audit_creation_method SHELXL-97
_cell_angle_alpha 90.00
_cell_angle_beta 112.791(3)
_cell_angle_gamma 90.00
_cell_formula_units_Z 4
_cell_length_a 9.9156(16)
_cell_length_b 12.085(2)
_cell_length_c 12.040(2)
_cell_measurement_reflns_used 2495
_cell_measurement_temperature 298(2)
_cell_measurement_theta_max 31.15
_cell_measurement_theta_min 2.91
_cell_volume 1330.1(4)
_computing_cell_refinement 'Bruker SMART'
_computing_data_collection 'Bruker SMART'
_computing_data_reduction 'Bruker SAINT'
_computing_molecular_graphics 'Bruker SHELXTL'
_computing_publication_material 'Bruker SHELXTL'
_computing_structure_refinement 'SHELXL-97 (Sheldrick, 1997)'
_computing_structure_solution 'SHELXS-97 (Sheldrick, 1990)'
_diffrn_ambient_temperature 298(2)
_diffrn_measured_fraction_theta_full 0.999
_diffrn_measured_fraction_theta_max 0.999
_diffrn_measurement_device_type 'CCD area detector'
_diffrn_measurement_method 'phi and omega scans'
_diffrn_radiation_monochromator graphite
_diffrn_radiation_source 'fine-focus sealed tube'
_diffrn_radiation_type MoK\a
_diffrn_radiation_wavelength 0.71073
_diffrn_reflns_av_R_equivalents 0.0857
_diffrn_reflns_av_sigmaI/netI 0.0666
_diffrn_reflns_limit_h_max 9
_diffrn_reflns_limit_h_min -12
_diffrn_reflns_limit_k_max 15
_diffrn_reflns_limit_k_min -15
_diffrn_reflns_limit_l_max 15
_diffrn_reflns_limit_l_min -13
_diffrn_reflns_number 8026
_diffrn_reflns_theta_full 27.00
_diffrn_reflns_theta_max 27.00
_diffrn_reflns_theta_min 2.27
_exptl_absorpt_coefficient_mu 6.087
_exptl_absorpt_correction_T_max 0.3757
_exptl_absorpt_correction_T_min 0.3349
_exptl_absorpt_correction_type none
_exptl_crystal_colour colorless
_exptl_crystal_density_diffrn 1.868
_exptl_crystal_density_meas ?
_exptl_crystal_density_method none
_exptl_crystal_description block
_exptl_crystal_F_000 728
_exptl_crystal_size_max 0.23
_exptl_crystal_size_mid 0.20
_exptl_crystal_size_min 0.20
_refine_diff_density_max 1.459
_refine_diff_density_min -0.973
_refine_diff_density_rms 0.118
_refine_ls_extinction_method none
_refine_ls_goodness_of_fit_ref 0.953
_refine_ls_hydrogen_treatment mixed
_refine_ls_matrix_type full
_refine_ls_number_parameters 164
_refine_ls_number_reflns 2900
_refine_ls_number_restraints 0
_refine_ls_restrained_S_all 0.953
_refine_ls_R_factor_all 0.0733
_refine_ls_R_factor_gt 0.0528
_refine_ls_shift/su_max 0.006
_refine_ls_shift/su_mean 0.000
_refine_ls_structure_factor_coef Fsqd
_refine_ls_weighting_details 'calc w=1/[\s^2^(Fo^2^)+(0.0855P)^2^+0.0000P] where P=(Fo^2^+2Fc^2^)/3'
_refine_ls_weighting_scheme calc
_refine_ls_wR_factor_gt 0.1356
_refine_ls_wR_factor_ref 0.1438
_reflns_number_gt 2009
_reflns_number_total 2900
_reflns_threshold_expression >2sigma(I)
_cod_data_source_file jo7b00752_si_002.cif
_cod_data_source_block t
_cod_depositor_comments
;
The following automatic conversions were performed:

'_symmetry_cell_setting' value 'Monoclinic' changed to 'monoclinic'
according to
/home/data/users/saulius/crontab/automatic-downloads/rss-feeds/ACS/lib/dictionaries/cif_core.dic
dictionary named 'cif_core.dic' version 2.4.2 from 2011-04-26.

'_exptl_crystal_density_meas' value 'not measured' was changed to '?'
- the value is perceived as not measured.

Automatic conversion script
Id: cif_fix_values 4973 2017-02-22 13:04:09Z antanas 

 Adding full bibliography for 4032561--4032562.cif.
;
_cod_original_cell_volume 1330.2(4)
_cod_original_sg_symbol_H-M P2(1)/n
_cod_database_code 4032561

loop_
_symmetry_equiv_pos_as_xyz
'x, y, z'
'-x+1/2, y+1/2, -z+1/2'
'-x, -y, -z'
'x-1/2, -y-1/2, z-1/2'

loop_
_atom_site_label
_atom_site_type_symbol
_atom_site_fract_x
_atom_site_fract_y
_atom_site_fract_z
_atom_site_U_iso_or_equiv
_atom_site_adp_type
_atom_site_occupancy
_atom_site_symmetry_multiplicity
_atom_site_calc_flag
_atom_site_refinement_flags
Br1 Br 0.58240(6) 0.29360(4) 0.81578(5) 0.0593(2) Uani 1 1 d .
Br2 Br 0.25351(6) 0.42254(6) 0.54170(6) 0.0854(3) Uani 1 1 d .
N3 N 0.5617(4) 0.6130(3) 0.7441(3) 0.0391(8) Uani 1 1 d .
C11 C 0.2492(5) 0.7521(4) 0.5902(5) 0.0510(11) Uani 1 1 d .
H11 H 0.2301 0.7567 0.6598 0.061 Uiso 1 1 calc R
C7 C 0.4969(4) 0.5232(3) 0.7680(4) 0.0339(9) Uani 1 1 d .
N1 N 0.7156(4) 0.4817(3) 0.7663(4) 0.0513(10) Uani 1 1 d .
N4 N 0.3895(4) 0.7361(3) 0.6030(3) 0.0478(9) Uani 1 1 d .
C1 C 0.3507(4) 0.5224(3) 0.7740(4) 0.0358(9) Uani 1 1 d .
O1 O 0.1467(4) 0.7609(4) 0.4945(3) 0.0783(12) Uani 1 1 d .
C8 C 0.5972(5) 0.4417(3) 0.7825(4) 0.0394(10) Uani 1 1 d .
N2 N 0.6919(4) 0.5885(3) 0.7432(4) 0.0530(10) Uani 1 1 d .
C9 C 0.5039(5) 0.7264(3) 0.7198(4) 0.0455(11) Uani 1 1 d .
H9A H 0.4668 0.7476 0.7803 0.055 Uiso 1 1 calc R
H9B H 0.5826 0.7767 0.7257 0.055 Uiso 1 1 calc R
C6 C 0.3316(5) 0.5667(4) 0.8726(4) 0.0506(12) Uani 1 1 d .
H6 H 0.4104 0.5983 0.9349 0.061 Uiso 1 1 calc R
C3 C 0.0942(5) 0.4759(4) 0.6865(6) 0.0620(16) Uani 1 1 d .
H3 H 0.0148 0.4455 0.6237 0.074 Uiso 1 1 calc R
C4 C 0.0767(6) 0.5184(5) 0.7839(7) 0.0686(17) Uani 1 1 d .
H4 H -0.0151 0.5174 0.7879 0.082 Uiso 1 1 calc R
C5 C 0.1955(6) 0.5639(5) 0.8784(6) 0.0649(15) Uani 1 1 d .
H5 H 0.1828 0.5924 0.9454 0.078 Uiso 1 1 calc R
C2 C 0.2316(5) 0.4778(3) 0.6805(4) 0.0461(11) Uani 1 1 d .
C10 C 0.4247(7) 0.7290(7) 0.4972(6) 0.092(2) Uani 1 1 d .
H10A H 0.3458 0.6935 0.4332 0.138 Uiso 1 1 calc R
H10B H 0.5126 0.6866 0.5158 0.138 Uiso 1 1 calc R
H10C H 0.4389 0.8020 0.4725 0.138 Uiso 1 1 calc R

loop_
_atom_site_aniso_label
_atom_site_aniso_U_11
_atom_site_aniso_U_22
_atom_site_aniso_U_33
_atom_site_aniso_U_23
_atom_site_aniso_U_13
_atom_site_aniso_U_12
Br1 0.0603(4) 0.0387(3) 0.0782(4) 0.0087(2) 0.0263(3) 0.0134(2)
Br2 0.0539(4) 0.1012(5) 0.0708(4) -0.0421(3) -0.0091(3) 0.0142(3)
N3 0.0273(18) 0.0377(18) 0.046(2) 0.0006(16) 0.0072(15) -0.0002(15)
C11 0.046(3) 0.056(3) 0.047(3) 0.003(2) 0.013(2) 0.012(2)
C7 0.025(2) 0.036(2) 0.037(2) -0.0030(17) 0.0081(17) -0.0018(16)
N1 0.033(2) 0.057(2) 0.062(3) 0.007(2) 0.0168(19) 0.0063(18)
N4 0.039(2) 0.054(2) 0.046(2) 0.0068(18) 0.0110(18) 0.0075(17)
C1 0.029(2) 0.0315(19) 0.043(2) 0.0018(18) 0.0099(18) 0.0025(17)
O1 0.048(2) 0.106(3) 0.061(2) 0.004(2) -0.0016(19) 0.019(2)
C8 0.032(2) 0.036(2) 0.045(2) -0.0001(19) 0.0089(18) 0.0057(18)
N2 0.032(2) 0.056(2) 0.069(3) 0.010(2) 0.0180(19) 0.0022(18)
C9 0.036(2) 0.035(2) 0.054(3) 0.0019(19) 0.005(2) -0.0043(18)
C6 0.039(3) 0.057(3) 0.055(3) 0.004(2) 0.018(2) 0.004(2)
C3 0.033(3) 0.040(3) 0.097(5) 0.008(3) 0.007(3) -0.001(2)
C4 0.032(3) 0.065(3) 0.113(5) 0.028(3) 0.032(3) 0.010(2)
C5 0.051(3) 0.083(4) 0.074(4) 0.005(3) 0.039(3) 0.017(3)
C2 0.031(2) 0.035(2) 0.062(3) 0.000(2) 0.007(2) 0.0001(18)
C10 0.076(4) 0.139(6) 0.066(4) 0.031(4) 0.033(3) 0.032(4)

loop_
_atom_type_symbol
_atom_type_description
_atom_type_scat_dispersion_real
_atom_type_scat_dispersion_imag
_atom_type_scat_source
C C 0.0033 0.0016 'International Tables Vol C Tables 4.2.6.8 and 6.1.1.4'
H H 0.0000 0.0000 'International Tables Vol C Tables 4.2.6.8 and 6.1.1.4'
N N 0.0061 0.0033 'International Tables Vol C Tables 4.2.6.8 and 6.1.1.4'
O O 0.0106 0.0060 'International Tables Vol C Tables 4.2.6.8 and 6.1.1.4'
Br Br -0.2901 2.4595 'International Tables Vol C Tables 4.2.6.8 and 6.1.1.4'

loop_
_geom_angle_atom_site_label_1
_geom_angle_atom_site_label_2
_geom_angle_atom_site_label_3
_geom_angle
N2 N3 C7 111.5(3)
N2 N3 C9 120.8(4)
C7 N3 C9 127.7(4)
O1 C11 N4 124.6(5)
O1 C11 H11 117.7
N4 C11 H11 117.7
N3 C7 C8 103.0(4)
N3 C7 C1 125.0(4)
C8 C7 C1 132.1(4)
N2 N1 C8 106.7(3)
C11 N4 C9 120.9(4)
C11 N4 C10 119.7(4)
C9 N4 C10 119.4(4)
C6 C1 C2 119.4(4)
C6 C1 C7 120.2(4)
C2 C1 C7 120.4(4)
N1 C8 C7 110.8(4)
N1 C8 Br1 121.6(3)
C7 C8 Br1 127.6(3)
N1 N2 N3 108.0(3)
N4 C9 N3 111.8(3)
N4 C9 H9A 109.3
N3 C9 H9A 109.3
N4 C9 H9B 109.3
N3 C9 H9B 109.3
H9A C9 H9B 107.9
C5 C6 C1 119.8(5)
C5 C6 H6 120.1
C1 C6 H6 120.1
C4 C3 C2 119.7(5)
C4 C3 H3 120.1
C2 C3 H3 120.1
C3 C4 C5 120.4(5)
C3 C4 H4 119.8
C5 C4 H4 119.8
C6 C5 C4 120.1(5)
C6 C5 H5 119.9
C4 C5 H5 119.9
C1 C2 C3 120.5(5)
C1 C2 Br2 120.1(3)
C3 C2 Br2 119.4(4)
N4 C10 H10A 109.5
N4 C10 H10B 109.5
H10A C10 H10B 109.5
N4 C10 H10C 109.5
H10A C10 H10C 109.5
H10B C10 H10C 109.5

loop_
_geom_bond_atom_site_label_1
_geom_bond_atom_site_label_2
_geom_bond_distance
Br1 C8 1.852(4)
Br2 C2 1.889(5)
N3 N2 1.329(5)
N3 C7 1.348(5)
N3 C9 1.470(5)
C11 O1 1.210(6)
C11 N4 1.353(6)
C11 H11 0.9300
C7 C8 1.362(6)
C7 C1 1.479(6)
N1 N2 1.322(5)
N1 C8 1.351(6)
N4 C9 1.429(5)
N4 C10 1.447(7)
C1 C6 1.380(6)
C1 C2 1.387(6)
C9 H9A 0.9700
C9 H9B 0.9700
C6 C5 1.379(7)
C6 H6 0.9300
C3 C4 1.352(8)
C3 C2 1.391(7)
C3 H3 0.9300
C4 C5 1.395(8)
C4 H4 0.9300
C5 H5 0.9300
C10 H10A 0.9600
C10 H10B 0.9600
C10 H10C 0.9600

loop_
_geom_torsion_atom_site_label_1
_geom_torsion_atom_site_label_2
_geom_torsion_atom_site_label_3
_geom_torsion_atom_site_label_4
_geom_torsion
N2 N3 C7 C8 0.3(5)
C9 N3 C7 C8 179.7(4)
N2 N3 C7 C1 -179.2(4)
C9 N3 C7 C1 0.2(7)
O1 C11 N4 C9 -179.9(5)
O1 C11 N4 C10 0.3(8)
N3 C7 C1 C6 -75.2(6)
C8 C7 C1 C6 105.4(6)
N3 C7 C1 C2 104.4(5)
C8 C7 C1 C2 -75.0(6)
N2 N1 C8 C7 0.8(5)
N2 N1 C8 Br1 179.4(3)
N3 C7 C8 N1 -0.7(5)
C1 C7 C8 N1 178.8(4)
N3 C7 C8 Br1 -179.2(3)
C1 C7 C8 Br1 0.3(7)
C8 N1 N2 N3 -0.6(5)
C7 N3 N2 N1 0.1(5)
C9 N3 N2 N1 -179.3(4)
C11 N4 C9 N3 109.8(5)
C10 N4 C9 N3 -70.4(6)
N2 N3 C9 N4 106.3(5)
C7 N3 C9 N4 -73.1(6)
C2 C1 C6 C5 1.5(7)
C7 C1 C6 C5 -178.9(4)
C2 C3 C4 C5 -0.1(8)
C1 C6 C5 C4 -1.2(8)
C3 C4 C5 C6 0.6(9)
C6 C1 C2 C3 -1.0(6)
C7 C1 C2 C3 179.3(4)
C6 C1 C2 Br2 177.3(3)
C7 C1 C2 Br2 -2.3(5)
C4 C3 C2 C1 0.4(7)
C4 C3 C2 Br2 -177.9(4)
